data_2227203
loop_
_publ_author_name
'Shawish, Hana Bashir'
'Tan, Kong Wai'
'Maah, M. Jamil'
'Ng, Seik Weng'

_publ_section_title
;
 {2-[(2-Carbamothiolylhydrazin-1-ylidene-\k^2^<i>N</i>^1^,<i>S</i>)methyl]-6-hydroxyphenolato-\k<i>O</i>^1^}(triphenylphosphine-\k<i>P</i>)nickel(II)
 chloride
;
_journal_coeditor_code BT5315
_journal_issue 9
_journal_name_full 'Acta Crystallographica Section E'
_journal_page_first m1074
_journal_paper_doi 10.1107/S1600536810031065
_journal_volume 66
_journal_year 2010
_chemical_formula_iupac '[Ni (C8 H8 N3 O2 S) (C18 H15 P)] Cl'
_chemical_formula_moiety 'C26 H23 N3 Ni O2 P S +, Cl -'
_chemical_formula_sum 'C26 H23 Cl N3 Ni O2 P S'
_chemical_formula_weight 566.66
_chemical_name_systematic
;
{2-[(2-Carbamothiolylhydrazin-1-ylidene-\k^2^<i>N</i>^1^,<i>S</i>)methyl]-6-
hydroxyphenolato-\k<i>O</i>^1^}(triphenylphosphine-\k<i>P</i>)nickel(II)
chloride
;
_space_group_IT_number 19
_symmetry_cell_setting orthorhombic
_symmetry_space_group_name_Hall 'P 2ac 2ab'
_symmetry_space_group_name_H-M 'P 21 21 21'
_atom_sites_solution_hydrogens geom
_atom_sites_solution_primary direct
_atom_sites_solution_secondary difmap
_audit_creation_method SHELXL-97
_cell_angle_alpha 90.00
_cell_angle_beta 90.00
_cell_angle_gamma 90.00
_cell_formula_units_Z 4
_cell_length_a 7.7902(4)
_cell_length_b 14.6791(7)
_cell_length_c 21.7410(11)
_cell_measurement_reflns_used 9879
_cell_measurement_temperature 100(2)
_cell_measurement_theta_max 28.3
_cell_measurement_theta_min 2.8
_cell_volume 2486.2(2)
_computing_cell_refinement 'SAINT (Bruker, 2009)'
_computing_data_collection 'APEX2 (Bruker, 2009)'
_computing_data_reduction 'SAINT (Bruker, 2009)'
_computing_molecular_graphics 'X-SEED (Barbour, 2001)'
_computing_publication_material 'publCIF (Westrip, 2010)'
_computing_structure_refinement 'SHELXL97 (Sheldrick, 2008)'
_computing_structure_solution 'SHELXS97 (Sheldrick, 2008)'
_diffrn_ambient_temperature 100(2)
_diffrn_measured_fraction_theta_full 1.000
_diffrn_measured_fraction_theta_max 1.000
_diffrn_measurement_device_type 'Bruker SMART APEX diffractometer'
_diffrn_measurement_method '\w scans'
_diffrn_radiation_monochromator graphite
_diffrn_radiation_source 'fine-focus sealed tube'
_diffrn_radiation_type MoK\a
_diffrn_radiation_wavelength 0.71073
_diffrn_reflns_av_R_equivalents 0.0280
_diffrn_reflns_av_sigmaI/netI 0.0228
_diffrn_reflns_limit_h_max 10
_diffrn_reflns_limit_h_min -10
_diffrn_reflns_limit_k_max 19
_diffrn_reflns_limit_k_min -19
_diffrn_reflns_limit_l_max 28
_diffrn_reflns_limit_l_min -28
_diffrn_reflns_number 24072
_diffrn_reflns_theta_full 27.49
_diffrn_reflns_theta_max 27.49
_diffrn_reflns_theta_min 1.67
_diffrn_standards_decay_% 0
_diffrn_standards_interval_count 0
_diffrn_standards_interval_time 0
_diffrn_standards_number 0
_exptl_absorpt_coefficient_mu 1.066
_exptl_absorpt_correction_T_max 0.8150
_exptl_absorpt_correction_T_min 0.7066
_exptl_absorpt_correction_type multi-scan
_exptl_absorpt_process_details '(SADABS; Sheldrick, 1996)'
_exptl_crystal_colour Brown
_exptl_crystal_density_diffrn 1.514
_exptl_crystal_density_method 'not measured'
_exptl_crystal_description Block
_exptl_crystal_F_000 1168
_exptl_crystal_size_max 0.35
_exptl_crystal_size_mid 0.25
_exptl_crystal_size_min 0.20
_refine_diff_density_max 0.289
_refine_diff_density_min -0.211
_refine_ls_abs_structure_details 'Flack (1983), 2468 Friedel pairs'
_refine_ls_abs_structure_Flack -0.011(7)
_refine_ls_extinction_method none
_refine_ls_goodness_of_fit_ref 1.016
_refine_ls_hydrogen_treatment mixed
_refine_ls_matrix_type full
_refine_ls_number_parameters 332
_refine_ls_number_reflns 5703
_refine_ls_number_restraints 4
_refine_ls_restrained_S_all 1.015
_refine_ls_R_factor_all 0.0220
_refine_ls_R_factor_gt 0.0208
_refine_ls_shift/su_max 0.001
_refine_ls_shift/su_mean 0.001
_refine_ls_structure_factor_coef Fsqd
_refine_ls_weighting_details 'calc w=1/[\s^2^(Fo^2^)+(0.0320P)^2^+0.4343P] where P=(Fo^2^+2Fc^2^)/3'
_refine_ls_weighting_scheme calc
_refine_ls_wR_factor_gt 0.0532
_refine_ls_wR_factor_ref 0.0538
_reflns_number_gt 5490
_reflns_number_total 5703
_reflns_threshold_expression I>2\s(I)
_cod_data_source_file bt5315.cif
_cod_data_source_block I
_cod_database_code 2227203
_cod_database_fobs_code 2227203

loop_
_symmetry_equiv_pos_as_xyz
'x, y, z'
'-x+1/2, -y, z+1/2'
'-x, y+1/2, -z+1/2'
'x+1/2, -y+1/2, -z'

loop_
_atom_site_type_symbol
_atom_site_label
_atom_site_fract_x
_atom_site_fract_y
_atom_site_fract_z
_atom_site_U_iso_or_equiv
_atom_site_adp_type
_atom_site_calc_flag
_atom_site_refinement_flags
_atom_site_occupancy
_atom_site_disorder_assembly
_atom_site_disorder_group
Ni Ni1 1.20955(2) 0.505537(13) 0.401439(8) 0.01255(5) Uani d . 1 . .
Cl Cl1 1.73655(6) 0.39315(3) 0.57199(2) 0.02565(10) Uani d . 1 . .
S S1 1.17398(5) 0.36636(3) 0.42809(2) 0.01724(9) Uani d . 1 . .
P P1 1.03089(5) 0.49177(3) 0.323635(17) 0.01239(8) Uani d . 1 . .
O O1 1.24123(15) 0.62350(7) 0.37422(5) 0.0187(2) Uani d . 1 . .
O O2 1.19946(19) 0.78945(8) 0.33035(6) 0.0287(3) Uani d D 1 . .
N N1 1.37566(17) 0.51529(9) 0.46493(6) 0.0149(3) Uani d . 1 . .
N N2 1.42733(19) 0.43510(10) 0.49349(7) 0.0185(3) Uani d D 1 . .
N N3 1.3866(2) 0.28145(11) 0.50486(8) 0.0241(3) Uani d D 1 . .
C C1 1.31436(19) 0.68926(10) 0.40627(7) 0.0142(3) Uani d . 1 . .
C C2 1.2891(2) 0.77878(11) 0.38354(8) 0.0176(3) Uani d . 1 . .
C C3 1.3508(2) 0.85370(11) 0.41499(8) 0.0190(3) Uani d . 1 . .
H H3A 1.3282 0.9134 0.4002 0.023 Uiso calc R 1 . .
C C4 1.4466(3) 0.84135(12) 0.46872(8) 0.0240(4) Uani d . 1 . .
H H4A 1.4888 0.8928 0.4904 0.029 Uiso calc R 1 . .
C C5 1.4800(2) 0.75525(13) 0.49031(8) 0.0214(4) Uani d . 1 . .
H H5 1.5483 0.7476 0.5261 0.026 Uiso calc R 1 . .
C C6 1.4135(2) 0.67776(11) 0.45966(7) 0.0155(3) Uani d . 1 . .
C C7 1.4512(2) 0.58908(11) 0.48329(8) 0.0170(3) Uani d . 1 . .
H H7 1.5366 0.5840 0.5143 0.020 Uiso calc R 1 . .
C C8 1.3423(2) 0.35953(11) 0.47936(8) 0.0178(3) Uani d . 1 . .
C C9 0.8816(2) 0.39672(11) 0.32651(8) 0.0148(3) Uani d . 1 . .
C C10 0.9418(2) 0.30780(11) 0.31890(8) 0.0185(3) Uani d . 1 . .
H H10 1.0577 0.2979 0.3071 0.022 Uiso calc R 1 . .
C C11 0.8346(2) 0.23421(12) 0.32831(8) 0.0217(4) Uani d . 1 . .
H H11 0.8771 0.1740 0.3234 0.026 Uiso calc R 1 . .
C C12 0.6650(2) 0.24820(12) 0.34488(8) 0.0233(4) Uani d . 1 . .
H H12 0.5919 0.1977 0.3525 0.028 Uiso calc R 1 . .
C C13 0.6022(2) 0.33652(13) 0.35029(9) 0.0243(4) Uani d . 1 . .
H H13 0.4846 0.3460 0.3599 0.029 Uiso calc R 1 . .
C C14 0.7092(2) 0.41065(11) 0.34182(8) 0.0201(3) Uani d . 1 . .
H H14 0.6658 0.4708 0.3464 0.024 Uiso calc R 1 . .
C C15 1.1516(2) 0.47966(10) 0.25280(7) 0.0137(3) Uani d . 1 . .
C C16 1.0725(2) 0.44338(11) 0.20070(8) 0.0186(3) Uani d . 1 . .
H H16 0.9612 0.4172 0.2037 0.022 Uiso calc R 1 . .
C C17 1.1566(3) 0.44565(12) 0.14459(8) 0.0243(4) Uani d . 1 . .
H H17 1.1017 0.4219 0.1090 0.029 Uiso calc R 1 . .
C C18 1.3205(2) 0.48240(12) 0.13991(8) 0.0235(4) Uani d . 1 . .
H H18 1.3763 0.4851 0.1011 0.028 Uiso calc R 1 . .
C C19 1.4021(2) 0.51502(12) 0.19194(8) 0.0216(3) Uani d . 1 . .
H H19 1.5158 0.5380 0.1891 0.026 Uiso calc R 1 . .
C C20 1.3182(2) 0.51420(11) 0.24836(7) 0.0179(3) Uani d . 1 . .
H H20 1.3742 0.5372 0.2839 0.021 Uiso calc R 1 . .
C C21 0.8940(2) 0.59074(10) 0.31157(8) 0.0137(3) Uani d . 1 . .
C C22 0.8430(2) 0.64323(11) 0.36199(8) 0.0174(3) Uani d . 1 . .
H H22 0.8851 0.6291 0.4019 0.021 Uiso calc R 1 . .
C C23 0.7311(2) 0.71597(12) 0.35396(8) 0.0205(4) Uani d . 1 . .
H H23 0.6977 0.7517 0.3884 0.025 Uiso calc R 1 . .
C C24 0.6678(2) 0.73673(11) 0.29596(8) 0.0212(4) Uani d . 1 . .
H H24 0.5907 0.7862 0.2907 0.025 Uiso calc R 1 . .
C C25 0.7181(2) 0.68466(11) 0.24565(8) 0.0188(3) Uani d . 1 . .
H H25 0.6748 0.6986 0.2059 0.023 Uiso calc R 1 . .
C C26 0.8313(2) 0.61229(11) 0.25321(8) 0.0159(3) Uani d . 1 . .
H H26 0.8661 0.5774 0.2186 0.019 Uiso calc R 1 . .
H H1 1.167(4) 0.7369(10) 0.3206(13) 0.066(9) Uiso d D 1 . .
H H2 1.5176(19) 0.4328(14) 0.5163(8) 0.024(5) Uiso d D 1 . .
H H3 1.345(3) 0.2305(10) 0.4935(10) 0.034(6) Uiso d D 1 . .
H H4 1.470(2) 0.2785(16) 0.5305(9) 0.041(7) Uiso d D 1 . .

loop_
_atom_site_aniso_label
_atom_site_aniso_U_11
_atom_site_aniso_U_22
_atom_site_aniso_U_33
_atom_site_aniso_U_12
_atom_site_aniso_U_13
_atom_site_aniso_U_23
Ni1 0.01379(9) 0.01142(9) 0.01246(9) 0.00043(8) -0.00276(7) 0.00082(8)
Cl1 0.0260(2) 0.0220(2) 0.0290(2) 0.00243(16) -0.01141(18) -0.00098(17)
S1 0.01566(18) 0.01508(18) 0.0210(2) -0.00126(15) -0.00263(16) 0.00560(15)
P1 0.01259(17) 0.01158(18) 0.01300(18) -0.00005(16) -0.00142(13) -0.00061(15)
O1 0.0255(6) 0.0114(5) 0.0190(6) -0.0023(5) -0.0093(5) 0.0008(4)
O2 0.0330(7) 0.0164(6) 0.0368(7) -0.0018(6) -0.0196(6) 0.0063(5)
N1 0.0150(6) 0.0171(7) 0.0126(6) 0.0033(5) -0.0011(5) 0.0028(5)
N2 0.0188(7) 0.0198(7) 0.0168(7) 0.0026(6) -0.0063(6) 0.0040(6)
N3 0.0264(9) 0.0198(8) 0.0261(8) 0.0011(6) -0.0061(7) 0.0075(7)
C1 0.0125(7) 0.0153(7) 0.0148(7) -0.0003(6) 0.0006(6) -0.0014(6)
C2 0.0137(7) 0.0168(7) 0.0223(8) -0.0001(6) -0.0007(7) -0.0003(6)
C3 0.0189(8) 0.0138(7) 0.0242(9) -0.0015(6) 0.0055(7) -0.0019(6)
C4 0.0313(10) 0.0225(9) 0.0183(9) -0.0107(8) 0.0045(7) -0.0054(7)
C5 0.0259(9) 0.0244(8) 0.0140(8) -0.0078(7) -0.0005(7) -0.0015(7)
C6 0.0142(7) 0.0183(8) 0.0139(8) -0.0018(6) 0.0002(6) -0.0011(6)
C7 0.0164(8) 0.0239(8) 0.0108(7) -0.0009(6) -0.0014(6) 0.0004(6)
C8 0.0182(8) 0.0186(8) 0.0166(8) 0.0013(6) 0.0009(6) 0.0041(6)
C9 0.0147(7) 0.0150(7) 0.0146(8) -0.0040(6) -0.0027(6) -0.0019(6)
C10 0.0165(8) 0.0180(8) 0.0209(9) 0.0008(7) -0.0012(7) -0.0018(6)
C11 0.0238(9) 0.0143(8) 0.0268(9) -0.0003(7) -0.0037(8) -0.0026(7)
C12 0.0225(9) 0.0226(9) 0.0249(9) -0.0088(7) -0.0005(7) 0.0014(7)
C13 0.0149(8) 0.0270(9) 0.0312(10) -0.0025(7) 0.0042(7) -0.0028(8)
C14 0.0184(8) 0.0180(8) 0.0239(9) 0.0020(7) 0.0002(7) -0.0032(6)
C15 0.0156(7) 0.0109(7) 0.0147(7) 0.0024(5) -0.0006(6) -0.0004(5)
C16 0.0182(8) 0.0184(8) 0.0191(8) 0.0007(6) -0.0012(7) -0.0032(6)
C17 0.0301(10) 0.0252(9) 0.0175(8) 0.0055(8) -0.0033(7) -0.0079(7)
C18 0.0286(9) 0.0234(9) 0.0187(8) 0.0102(7) 0.0080(7) -0.0007(6)
C19 0.0176(8) 0.0186(8) 0.0286(9) 0.0015(7) 0.0051(7) 0.0007(7)
C20 0.0180(8) 0.0157(7) 0.0200(7) 0.0011(6) -0.0008(6) -0.0024(6)
C21 0.0117(7) 0.0115(7) 0.0178(8) -0.0005(6) -0.0003(6) 0.0005(6)
C22 0.0187(8) 0.0165(8) 0.0170(8) -0.0006(6) 0.0004(6) -0.0002(6)
C23 0.0200(9) 0.0176(7) 0.0237(9) 0.0017(7) 0.0073(7) -0.0015(7)
C24 0.0147(8) 0.0142(7) 0.0346(10) 0.0025(6) 0.0032(7) 0.0041(7)
C25 0.0157(8) 0.0179(7) 0.0228(8) -0.0020(7) -0.0031(7) 0.0041(6)
C26 0.0156(7) 0.0154(7) 0.0169(7) -0.0007(6) -0.0019(6) -0.0001(6)

loop_
_atom_type_symbol
_atom_type_description
_atom_type_scat_dispersion_real
_atom_type_scat_dispersion_imag
_atom_type_scat_source
C C 0.0033 0.0016 'International Tables Vol C Tables 4.2.6.8 and 6.1.1.4'
H H 0.0000 0.0000 'International Tables Vol C Tables 4.2.6.8 and 6.1.1.4'
N N 0.0061 0.0033 'International Tables Vol C Tables 4.2.6.8 and 6.1.1.4'
O O 0.0106 0.0060 'International Tables Vol C Tables 4.2.6.8 and 6.1.1.4'
P P 0.1023 0.0942 'International Tables Vol C Tables 4.2.6.8 and 6.1.1.4'
S S 0.1246 0.1234 'International Tables Vol C Tables 4.2.6.8 and 6.1.1.4'
Cl Cl 0.1484 0.1585 'International Tables Vol C Tables 4.2.6.8 and 6.1.1.4'
Ni Ni 0.3393 1.1124 'International Tables Vol C Tables 4.2.6.8 and 6.1.1.4'

loop_
_geom_angle_atom_site_label_1
_geom_angle_atom_site_label_2
_geom_angle_atom_site_label_3
_geom_angle_site_symmetry_1
_geom_angle_site_symmetry_3
_geom_angle
_geom_angle_publ_flag
O1 Ni1 N1 . . 94.09(5) ?
O1 Ni1 S1 . . 176.98(4) ?
N1 Ni1 S1 . . 87.90(4) ?
O1 Ni1 P1 . . 85.66(4) ?
N1 Ni1 P1 . . 176.19(4) ?
S1 Ni1 P1 . . 92.207(17) ?
C8 S1 Ni1 . . 97.58(6) ?
C15 P1 C9 . . 106.62(7) ?
C15 P1 C21 . . 105.05(7) ?
C9 P1 C21 . . 104.04(7) ?
C15 P1 Ni1 . . 109.50(5) ?
C9 P1 Ni1 . . 116.68(5) ?
C21 P1 Ni1 . . 114.07(5) ?
C1 O1 Ni1 . . 125.06(10) ?
C2 O2 H1 . . 105(2) ?
C7 N1 N2 . . 116.02(13) ?
C7 N1 Ni1 . . 126.64(12) ?
N2 N1 Ni1 . . 117.29(10) ?
C8 N2 N1 . . 117.35(13) ?
C8 N2 H2 . . 120.6(14) ?
N1 N2 H2 . . 121.7(14) ?
C8 N3 H3 . . 122.9(16) ?
C8 N3 H4 . . 121.0(17) ?
H3 N3 H4 . . 115(2) ?
O1 C1 C6 . . 125.86(14) ?
O1 C1 C2 . . 115.72(14) ?
C6 C1 C2 . . 118.42(14) ?
O2 C2 C3 . . 120.53(15) ?
O2 C2 C1 . . 118.33(14) ?
C3 C2 C1 . . 121.13(15) ?
C2 C3 C4 . . 119.75(16) ?
C2 C3 H3A . . 120.1 ?
C4 C3 H3A . . 120.1 ?
C5 C4 C3 . . 120.41(16) ?
C5 C4 H4A . . 119.8 ?
C3 C4 H4A . . 119.8 ?
C4 C5 C6 . . 120.62(16) ?
C4 C5 H5 . . 119.7 ?
C6 C5 H5 . . 119.7 ?
C1 C6 C5 . . 119.56(15) ?
C1 C6 C7 . . 121.27(15) ?
C5 C6 C7 . . 119.17(15) ?
N1 C7 C6 . . 123.88(15) ?
N1 C7 H7 . . 118.1 ?
C6 C7 H7 . . 118.1 ?
N3 C8 N2 . . 119.87(16) ?
N3 C8 S1 . . 121.41(14) ?
N2 C8 S1 . . 118.71(12) ?
C10 C9 C14 . . 119.17(16) ?
C10 C9 P1 . . 119.88(13) ?
C14 C9 P1 . . 120.69(13) ?
C11 C10 C9 . . 120.68(16) ?
C11 C10 H10 . . 119.7 ?
C9 C10 H10 . . 119.7 ?
C10 C11 C12 . . 119.98(16) ?
C10 C11 H11 . . 120.0 ?
C12 C11 H11 . . 120.0 ?
C11 C12 C13 . . 119.74(17) ?
C11 C12 H12 . . 120.1 ?
C13 C12 H12 . . 120.1 ?
C14 C13 C12 . . 120.68(17) ?
C14 C13 H13 . . 119.7 ?
C12 C13 H13 . . 119.7 ?
C13 C14 C9 . . 119.68(16) ?
C13 C14 H14 . . 120.2 ?
C9 C14 H14 . . 120.2 ?
C16 C15 C20 . . 119.55(15) ?
C16 C15 P1 . . 119.83(12) ?
C20 C15 P1 . . 120.34(12) ?
C17 C16 C15 . . 119.78(16) ?
C17 C16 H16 . . 120.1 ?
C15 C16 H16 . . 120.1 ?
C16 C17 C18 . . 120.56(16) ?
C16 C17 H17 . . 119.7 ?
C18 C17 H17 . . 119.7 ?
C19 C18 C17 . . 119.80(16) ?
C19 C18 H18 . . 120.1 ?
C17 C18 H18 . . 120.1 ?
C18 C19 C20 . . 120.15(16) ?
C18 C19 H19 . . 119.9 ?
C20 C19 H19 . . 119.9 ?
C19 C20 C15 . . 120.09(15) ?
C19 C20 H20 . . 120.0 ?
C15 C20 H20 . . 120.0 ?
C26 C21 C22 . . 119.25(15) ?
C26 C21 P1 . . 121.10(12) ?
C22 C21 P1 . . 119.55(13) ?
C23 C22 C21 . . 120.22(15) ?
C23 C22 H22 . . 119.9 ?
C21 C22 H22 . . 119.9 ?
C24 C23 C22 . . 120.38(16) ?
C24 C23 H23 . . 119.8 ?
C22 C23 H23 . . 119.8 ?
C23 C24 C25 . . 119.62(15) ?
C23 C24 H24 . . 120.2 ?
C25 C24 H24 . . 120.2 ?
C24 C25 C26 . . 120.36(16) ?
C24 C25 H25 . . 119.8 ?
C26 C25 H25 . . 119.8 ?
C25 C26 C21 . . 120.16(16) ?
C25 C26 H26 . . 119.9 ?
C21 C26 H26 . . 119.9 ?

loop_
_geom_bond_atom_site_label_1
_geom_bond_atom_site_label_2
_geom_bond_site_symmetry_2
_geom_bond_distance
_geom_bond_publ_flag
Ni1 O1 . 1.8470(10) yes
Ni1 N1 . 1.8970(10) yes
Ni1 P1 . 2.1998(4) yes
Ni1 S1 . 2.1416(4) yes
S1 C8 . 1.7240(17) ?
P1 C15 . 1.8134(16) ?
P1 C9 . 1.8176(17) ?
P1 C21 . 1.8211(16) ?
O1 C1 . 1.3198(18) ?
O2 C2 . 1.360(2) ?
O2 H1 . 0.839(10) ?
N1 C7 . 1.296(2) ?
N1 N2 . 1.3904(19) ?
N2 C8 . 1.328(2) ?
N2 H2 . 0.861(9) ?
N3 C8 . 1.319(2) ?
N3 H3 . 0.850(10) ?
N3 H4 . 0.857(10) ?
C1 C6 . 1.405(2) ?
C1 C2 . 1.418(2) ?
C2 C3 . 1.381(2) ?
C3 C4 . 1.398(2) ?
C3 H3A . 0.9500 ?
C4 C5 . 1.373(3) ?
C4 H4A . 0.9500 ?
C5 C6 . 1.416(2) ?
C5 H5 . 0.9500 ?
C6 C7 . 1.430(2) ?
C7 H7 . 0.9500 ?
C9 C10 . 1.397(2) ?
C9 C14 . 1.399(2) ?
C10 C11 . 1.381(2) ?
C10 H10 . 0.9500 ?
C11 C12 . 1.384(3) ?
C11 H11 . 0.9500 ?
C12 C13 . 1.391(3) ?
C12 H12 . 0.9500 ?
C13 C14 . 1.383(2) ?
C13 H13 . 0.9500 ?
C14 H14 . 0.9500 ?
C15 C16 . 1.395(2) ?
C15 C20 . 1.396(2) ?
C16 C17 . 1.385(2) ?
C16 H16 . 0.9500 ?
C17 C18 . 1.390(3) ?
C17 H17 . 0.9500 ?
C18 C19 . 1.383(3) ?
C18 H18 . 0.9500 ?
C19 C20 . 1.390(2) ?
C19 H19 . 0.9500 ?
C20 H20 . 0.9500 ?
C21 C26 . 1.396(2) ?
C21 C22 . 1.397(2) ?
C22 C23 . 1.390(2) ?
C22 H22 . 0.9500 ?
C23 C24 . 1.388(3) ?
C23 H23 . 0.9500 ?
C24 C25 . 1.391(2) ?
C24 H24 . 0.9500 ?
C25 C26 . 1.391(2) ?
C25 H25 . 0.9500 ?
C26 H26 . 0.9500 ?

loop_
_geom_hbond_atom_site_label_D
_geom_hbond_atom_site_label_H
_geom_hbond_atom_site_label_A
_geom_hbond_site_symmetry_A
_geom_hbond_distance_DH
_geom_hbond_distance_HA
_geom_hbond_distance_DA
_geom_hbond_angle_DHA
_geom_hbond_publ_flag
O2 H1 O1 . 0.840(10) 2.11(3) 2.636(2) 120(2) yes
N2 H2 Cl1 . 0.860(10) 2.170(10) 3.016(2) 167(2) yes
N3 H3 Cl1 4_456 0.850(10) 2.460(10) 3.275(2) 161(2) yes

loop_
_geom_torsion_atom_site_label_1
_geom_torsion_atom_site_label_2
_geom_torsion_atom_site_label_3
_geom_torsion_atom_site_label_4
_geom_torsion_site_symmetry_1
_geom_torsion_site_symmetry_2
_geom_torsion_site_symmetry_3
_geom_torsion_site_symmetry_4
_geom_torsion
_geom_torsion_publ_flag
N1 Ni1 S1 C8 . . . . -8.42(7) ?
P1 Ni1 S1 C8 . . . . 167.76(6) ?
O1 Ni1 P1 C15 . . . . 76.20(7) ?
S1 Ni1 P1 C15 . . . . -101.67(5) ?
O1 Ni1 P1 C9 . . . . -162.64(7) ?
S1 Ni1 P1 C9 . . . . 19.49(6) ?
O1 Ni1 P1 C21 . . . . -41.18(7) ?
S1 Ni1 P1 C21 . . . . 140.95(6) ?
N1 Ni1 O1 C1 . . . . -18.45(13) ?
P1 Ni1 O1 C1 . . . . 165.37(13) ?
O1 Ni1 N1 C7 . . . . 9.88(14) ?
S1 Ni1 N1 C7 . . . . -172.40(14) ?
O1 Ni1 N1 N2 . . . . -167.58(11) ?
S1 Ni1 N1 N2 . . . . 10.15(11) ?
C7 N1 N2 C8 . . . . 174.49(15) ?
Ni1 N1 N2 C8 . . . . -7.78(19) ?
Ni1 O1 C1 C6 . . . . 15.1(2) ?
Ni1 O1 C1 C2 . . . . -165.23(11) ?
O1 C1 C2 O2 . . . . -2.6(2) ?
C6 C1 C2 O2 . . . . 177.13(15) ?
O1 C1 C2 C3 . . . . 176.23(15) ?
C6 C1 C2 C3 . . . . -4.0(2) ?
O2 C2 C3 C4 . . . . -178.30(16) ?
C1 C2 C3 C4 . . . . 2.9(3) ?
C2 C3 C4 C5 . . . . 0.2(3) ?
C3 C4 C5 C6 . . . . -2.0(3) ?
O1 C1 C6 C5 . . . . -178.13(16) ?
C2 C1 C6 C5 . . . . 2.2(2) ?
O1 C1 C6 C7 . . . . 2.8(3) ?
C2 C1 C6 C7 . . . . -176.86(16) ?
C4 C5 C6 C1 . . . . 0.8(3) ?
C4 C5 C6 C7 . . . . 179.84(17) ?
N2 N1 C7 C6 . . . . -179.36(15) ?
Ni1 N1 C7 C6 . . . . 3.2(2) ?
C1 C6 C7 N1 . . . . -12.3(3) ?
C5 C6 C7 N1 . . . . 168.62(16) ?
N1 N2 C8 N3 . . . . 179.62(15) ?
N1 N2 C8 S1 . . . . -0.9(2) ?
Ni1 S1 C8 N3 . . . . -173.17(14) ?
Ni1 S1 C8 N2 . . . . 7.37(14) ?
C15 P1 C9 C10 . . . . 52.22(15) ?
C21 P1 C9 C10 . . . . 162.94(14) ?
Ni1 P1 C9 C10 . . . . -70.45(15) ?
C15 P1 C9 C14 . . . . -133.63(14) ?
C21 P1 C9 C14 . . . . -22.91(16) ?
Ni1 P1 C9 C14 . . . . 103.70(14) ?
C14 C9 C10 C11 . . . . -2.2(3) ?
P1 C9 C10 C11 . . . . 172.08(13) ?
C9 C10 C11 C12 . . . . 0.6(3) ?
C10 C11 C12 C13 . . . . 1.8(3) ?
C11 C12 C13 C14 . . . . -2.7(3) ?
C12 C13 C14 C9 . . . . 1.2(3) ?
C10 C9 C14 C13 . . . . 1.2(3) ?
P1 C9 C14 C13 . . . . -172.98(14) ?
C9 P1 C15 C16 . . . . 33.87(15) ?
C21 P1 C15 C16 . . . . -76.15(14) ?
Ni1 P1 C15 C16 . . . . 160.94(11) ?
C9 P1 C15 C20 . . . . -152.17(12) ?
C21 P1 C15 C20 . . . . 97.81(13) ?
Ni1 P1 C15 C20 . . . . -25.10(13) ?
C20 C15 C16 C17 . . . . -2.9(2) ?
P1 C15 C16 C17 . . . . 171.13(13) ?
C15 C16 C17 C18 . . . . 1.1(3) ?
C16 C17 C18 C19 . . . . 1.6(3) ?
C17 C18 C19 C20 . . . . -2.4(3) ?
C18 C19 C20 C15 . . . . 0.6(2) ?
C16 C15 C20 C19 . . . . 2.0(2) ?
P1 C15 C20 C19 . . . . -171.93(12) ?
C15 P1 C21 C26 . . . . 31.84(15) ?
C9 P1 C21 C26 . . . . -80.02(14) ?
Ni1 P1 C21 C26 . . . . 151.76(12) ?
C15 P1 C21 C22 . . . . -151.69(13) ?
C9 P1 C21 C22 . . . . 96.45(14) ?
Ni1 P1 C21 C22 . . . . -31.77(14) ?
C26 C21 C22 C23 . . . . 0.1(2) ?
P1 C21 C22 C23 . . . . -176.48(13) ?
C21 C22 C23 C24 . . . . 0.5(3) ?
C22 C23 C24 C25 . . . . -0.5(3) ?
C23 C24 C25 C26 . . . . -0.2(3) ?
C24 C25 C26 C21 . . . . 0.7(2) ?
C22 C21 C26 C25 . . . . -0.7(2) ?
P1 C21 C26 C25 . . . . 175.82(12) ?
